data_4344892
loop_
_publ_author_name
'Dwivedi, Ambikesh D.'
'Binnani, Chinky'
'Tyagi, Deepika'
'Rawat, Kuber S.'
'Li, Pei-Zhou'
'Zhao, Yanli'
'Mobin, Shaikh M.'
'Pathak, Biswarup'
'Singh, Sanjay K.'

_publ_section_title
;
 Troponate/Aminotroponate Ruthenium-Arene Complexes: Synthesis, Structure,
 and Ligand-Tuned Mechanistic Pathway for Direct C-H Bond Arylation with
 Aryl Chlorides in Water.
;
_journal_issue 13
_journal_name_full 'Inorganic chemistry'
_journal_page_first 6739
_journal_page_last 6749
_journal_paper_doi 10.1021/acs.inorgchem.6b01028
_journal_volume 55
_journal_year 2016
_chemical_formula_sum 'C17 H19 Cl O2 Ru'
_chemical_formula_weight 391.84
_space_group_crystal_system monoclinic
_space_group_IT_number 14
_space_group_name_Hall '-P 2yn'
_space_group_name_H-M_alt 'P 1 21/n 1'
_symmetry_space_group_name_Hall '-P 2yn'
_symmetry_space_group_name_H-M 'P 1 21/n 1'
_atom_sites_solution_hydrogens geom
_audit_creation_method SHELXL-2014/8
_cell_angle_alpha 90
_cell_angle_beta 99.654(4)
_cell_angle_gamma 90
_cell_formula_units_Z 4
_cell_length_a 10.6918(5)
_cell_length_b 13.3978(6)
_cell_length_c 11.4591(5)
_cell_measurement_reflns_used 378
_cell_measurement_temperature 293(2)
_cell_measurement_theta_max 28.24
_cell_measurement_theta_min 3.17
_cell_volume 1618.23(13)
_computing_cell_refinement
;
CrysAlisPro, Agilent Technologies,
Version 1.171.36.28 (release 01-02-2013 CrysAlis171 .NET)
;
_computing_data_collection
;
CrysAlisPro, Agilent Technologies,
Version 1.171.36.28 (release 01-02-2013 CrysAlis171 .NET)
;
_computing_data_reduction
;
CrysAlisPro, Agilent Technologies,
Version 1.171.36.28 (release 01-02-2013 CrysAlis171 .NET)
;
_computing_molecular_graphics
;
O. V. Dolomanov, L. J. Bourhis, R. J. Gildea, J. A. K. Howard and H. Puschmann,
OLEX2: a complete structure solution, refinement and analysis program.
J. Appl. Cryst. (2009). 42, 339-341.
;
_computing_publication_material
;
O. V. Dolomanov, L. J. Bourhis, R. J. Gildea, J. A. K. Howard and H. Puschmann,
OLEX2: a complete structure solution, refinement and analysis program.
J. Appl. Cryst. (2009). 42, 339-341.
;
_computing_structure_refinement 'SHELXL-2014/8 (Sheldrick, 2014)'
_computing_structure_solution 'SHELXS-97 (Sheldrick, 1990)'
_diffrn_ambient_temperature 293(2)
_diffrn_measured_fraction_theta_full 0.998
_diffrn_measured_fraction_theta_max 0.832
_diffrn_measurement_device_type 'SuperNova, Dual, Cu at zero, Atlas'
_diffrn_radiation_type MoK\a
_diffrn_radiation_wavelength 0.71073
_diffrn_reflns_av_R_equivalents 0.0240
_diffrn_reflns_av_unetI/netI 0.0377
_diffrn_reflns_Laue_measured_fraction_full 0.998
_diffrn_reflns_Laue_measured_fraction_max 0.832
_diffrn_reflns_limit_h_max 14
_diffrn_reflns_limit_h_min -13
_diffrn_reflns_limit_k_max 18
_diffrn_reflns_limit_k_min -16
_diffrn_reflns_limit_l_max 15
_diffrn_reflns_limit_l_min -11
_diffrn_reflns_number 7476
_diffrn_reflns_point_group_measured_fraction_full 0.998
_diffrn_reflns_point_group_measured_fraction_max 0.832
_diffrn_reflns_theta_full 25.242
_diffrn_reflns_theta_max 29.844
_diffrn_reflns_theta_min 3.235
_diffrn_source 'fine-focus sealed tube'
_exptl_absorpt_coefficient_mu 1.135
_exptl_crystal_colour red
_exptl_crystal_density_diffrn 1.608
_exptl_crystal_description block
_exptl_crystal_F_000 792
_exptl_crystal_size_max 0.120
_exptl_crystal_size_mid 0.100
_exptl_crystal_size_min 0.090
_refine_diff_density_max 0.563
_refine_diff_density_min -0.575
_refine_diff_density_rms 0.074
_refine_ls_extinction_method none
_refine_ls_goodness_of_fit_ref 1.053
_refine_ls_hydrogen_treatment constr
_refine_ls_matrix_type full
_refine_ls_number_parameters 193
_refine_ls_number_reflns 3856
_refine_ls_number_restraints 0
_refine_ls_restrained_S_all 1.053
_refine_ls_R_factor_all 0.0479
_refine_ls_R_factor_gt 0.0318
_refine_ls_shift/su_max 0.009
_refine_ls_shift/su_mean 0.001
_refine_ls_structure_factor_coef Fsqd
_refine_ls_weighting_details 'w=1/[\s^2^(Fo^2^)+(0.0288P)^2^+0.5242P] where P=(Fo^2^+2Fc^2^)/3'
_refine_ls_weighting_scheme calc
_refine_ls_wR_factor_gt 0.0665
_refine_ls_wR_factor_ref 0.0757
_reflns_Friedel_coverage 0.000
_reflns_number_gt 3037
_reflns_number_total 3856
_reflns_threshold_expression 'I > 2\s(I)'
_cod_data_source_file ic6b01028_si_003.cif
_cod_data_source_block '[Ru]-1'
_cod_original_cell_volume 1618.23(12)
_cod_database_code 4344892
_shelx_shelxl_version_number 2014/8
_shelx_space_group_comment
;
The symmetry employed for this shelxl refinement is uniquely defined
by the following loop, which should always be used as a source of
symmetry information in preference to the above space-group names.
They are only intended as comments.
;
_shelx_estimated_absorpt_t_min 0.876
_shelx_estimated_absorpt_t_max 0.905

loop_
_space_group_symop_operation_xyz
'x, y, z'
'-x+1/2, y+1/2, -z+1/2'
'-x, -y, -z'
'x-1/2, -y-1/2, z-1/2'

loop_
_atom_site_label
_atom_site_type_symbol
_atom_site_fract_x
_atom_site_fract_y
_atom_site_fract_z
_atom_site_U_iso_or_equiv
_atom_site_adp_type
_atom_site_occupancy
_atom_site_site_symmetry_order
_atom_site_calc_flag
_atom_site_refinement_flags_posn
_atom_site_refinement_flags_adp
Ru1 Ru 0.41729(2) 0.66626(2) 0.85643(2) 0.03588(9) Uani 1 1 d . .
Cl1 Cl 0.63277(7) 0.71295(7) 0.93424(7) 0.0582(2) Uani 1 1 d . .
O1 O 0.3785(2) 0.81678(13) 0.87599(16) 0.0437(5) Uani 1 1 d . .
C12 C 0.4451(3) 0.6290(2) 0.6769(2) 0.0429(7) Uani 1 1 d . .
O2 O 0.3904(2) 0.67658(13) 1.03156(17) 0.0454(5) Uani 1 1 d . .
C11 C 0.3225(3) 0.6667(2) 0.6760(3) 0.0474(7) Uani 1 1 d . .
H11 H 0.2996 0.7309 0.6373 0.057 Uiso 1 1 calc R U
C13 C 0.4843(3) 0.5478(2) 0.7538(2) 0.0448(7) Uani 1 1 d . .
H13 H 0.5748 0.5311 0.7698 0.054 Uiso 1 1 calc R U
C9 C 0.2813(3) 0.5448(2) 0.8251(3) 0.0529(8) Uani 1 1 d . .
C1 C 0.3739(3) 0.84479(19) 0.9824(2) 0.0384(6) Uani 1 1 d . .
C10 C 0.2400(3) 0.6242(2) 0.7478(3) 0.0524(8) Uani 1 1 d . .
H10 H 0.1625 0.6602 0.7572 0.063 Uiso 1 1 calc R U
C2 C 0.3575(3) 0.9469(2) 1.0027(3) 0.0508(7) Uani 1 1 d . .
H2 H 0.3472 0.9864 0.9350 0.061 Uiso 1 1 calc R U
C7 C 0.3823(3) 0.7661(2) 1.0707(2) 0.0384(6) Uani 1 1 d . .
C4 C 0.3597(3) 0.9631(3) 1.2204(3) 0.0621(9) Uani 1 1 d . .
H4 H 0.3554 1.0103 1.2791 0.075 Uiso 1 1 calc R U
C14 C 0.4055(3) 0.5059(2) 0.8262(3) 0.0494(7) Uani 1 1 d . .
H14 H 0.4421 0.4605 0.8900 0.059 Uiso 1 1 calc R U
C3 C 0.3542(3) 0.9985(2) 1.1065(3) 0.0586(9) Uani 1 1 d . .
H3 H 0.3473 1.0674 1.0985 0.070 Uiso 1 1 calc R U
C15 C 0.5343(3) 0.6755(2) 0.6024(3) 0.0540(8) Uani 1 1 d . .
H15 H 0.6194 0.6487 0.6303 0.065 Uiso 1 1 calc R U
C8 C 0.1988(4) 0.5052(3) 0.9083(4) 0.0782(11) Uani 1 1 d . .
H8A H 0.1451 0.5576 0.9285 0.117 Uiso 1 1 calc R U
H8B H 0.2512 0.4809 0.9789 0.117 Uiso 1 1 calc R U
H8C H 0.1474 0.4517 0.8708 0.117 Uiso 1 1 calc R U
C6 C 0.3795(3) 0.7796(2) 1.1911(3) 0.0504(7) Uani 1 1 d . .
H6 H 0.3843 0.7210 1.2351 0.061 Uiso 1 1 calc R U
C5 C 0.3706(3) 0.8654(3) 1.2554(3) 0.0598(9) Uani 1 1 d . .
H5 H 0.3724 0.8553 1.3359 0.072 Uiso 1 1 calc R U
C16 C 0.5424(4) 0.7877(3) 0.6122(4) 0.0775(11) Uani 1 1 d . .
H16A H 0.4618 0.8164 0.5793 0.116 Uiso 1 1 calc R U
H16B H 0.6062 0.8118 0.5694 0.116 Uiso 1 1 calc R U
H16C H 0.5642 0.8064 0.6939 0.116 Uiso 1 1 calc R U
C17 C 0.4962(5) 0.6453(3) 0.4730(3) 0.0947(16) Uani 1 1 d . .
H17A H 0.4112 0.6675 0.4444 0.142 Uiso 1 1 calc R U
H17B H 0.5002 0.5740 0.4664 0.142 Uiso 1 1 calc R U
H17C H 0.5532 0.6754 0.4269 0.142 Uiso 1 1 calc R U

loop_
_atom_site_aniso_label
_atom_site_aniso_U_11
_atom_site_aniso_U_22
_atom_site_aniso_U_33
_atom_site_aniso_U_23
_atom_site_aniso_U_13
_atom_site_aniso_U_12
Ru1 0.04003(14) 0.03249(13) 0.03129(13) -0.00181(9) -0.00517(9) 0.00354(9)
Cl1 0.0447(4) 0.0680(5) 0.0561(5) -0.0185(4) -0.0089(3) -0.0024(4)
O1 0.0600(12) 0.0342(10) 0.0356(10) 0.0042(8) 0.0045(9) 0.0074(9)
C12 0.0541(17) 0.0400(15) 0.0296(13) -0.0083(12) -0.0074(12) 0.0060(13)
O2 0.0625(13) 0.0364(10) 0.0357(10) 0.0038(8) 0.0032(9) 0.0010(9)
C11 0.0512(18) 0.0475(17) 0.0358(15) -0.0043(13) -0.0149(13) 0.0075(14)
C13 0.0534(18) 0.0366(15) 0.0397(15) -0.0083(13) -0.0055(13) 0.0095(13)
C9 0.0532(19) 0.0438(17) 0.0570(19) -0.0086(15) -0.0042(15) -0.0106(15)
C1 0.0412(15) 0.0377(15) 0.0355(14) -0.0007(12) 0.0041(12) 0.0017(12)
C10 0.0446(17) 0.0514(18) 0.0540(18) -0.0094(15) -0.0128(14) 0.0025(15)
C2 0.061(2) 0.0401(16) 0.0508(18) -0.0014(14) 0.0073(15) 0.0020(15)
C7 0.0393(14) 0.0400(15) 0.0348(14) -0.0017(12) 0.0029(12) -0.0008(12)
C4 0.063(2) 0.063(2) 0.062(2) -0.0269(19) 0.0167(17) -0.0090(18)
C14 0.063(2) 0.0303(14) 0.0485(17) -0.0040(13) -0.0084(15) 0.0031(14)
C3 0.063(2) 0.0395(17) 0.075(2) -0.0141(17) 0.0173(18) -0.0020(15)
C15 0.065(2) 0.0553(19) 0.0396(16) 0.0027(14) 0.0041(15) 0.0151(16)
C8 0.068(2) 0.065(2) 0.101(3) 0.006(2) 0.015(2) -0.0144(19)
C6 0.0590(19) 0.0536(18) 0.0380(16) 0.0035(14) 0.0061(14) -0.0051(15)
C5 0.064(2) 0.076(2) 0.0403(17) -0.0134(17) 0.0119(16) -0.0067(18)
C16 0.103(3) 0.058(2) 0.077(3) 0.000(2) 0.031(2) -0.005(2)
C17 0.163(5) 0.082(3) 0.042(2) -0.002(2) 0.024(3) 0.006(3)

loop_
_atom_type_symbol
_atom_type_description
_atom_type_scat_dispersion_real
_atom_type_scat_dispersion_imag
_atom_type_scat_source
C C 0.0033 0.0016 'International Tables Vol C Tables 4.2.6.8 and 6.1.1.4'
H H 0.0000 0.0000 'International Tables Vol C Tables 4.2.6.8 and 6.1.1.4'
O O 0.0106 0.0060 'International Tables Vol C Tables 4.2.6.8 and 6.1.1.4'
Cl Cl 0.1484 0.1585 'International Tables Vol C Tables 4.2.6.8 and 6.1.1.4'
Ru Ru -1.2594 0.8363 'International Tables Vol C Tables 4.2.6.8 and 6.1.1.4'

loop_
_geom_angle_atom_site_label_1
_geom_angle_atom_site_label_2
_geom_angle_atom_site_label_3
_geom_angle
O1 Ru1 O2 76.65(7)
O1 Ru1 C11 91.76(9)
O2 Ru1 C11 144.19(11)
O1 Ru1 C10 98.25(10)
O2 Ru1 C10 108.88(11)
C11 Ru1 C10 38.57(12)
O1 Ru1 C13 149.20(10)
O2 Ru1 C13 133.18(9)
C11 Ru1 C13 67.95(11)
C10 Ru1 C13 80.48(12)
O1 Ru1 C9 127.20(11)
O2 Ru1 C9 90.70(10)
C11 Ru1 C9 69.36(12)
C10 Ru1 C9 37.91(12)
C13 Ru1 C9 68.60(12)
O1 Ru1 C14 165.38(11)
O2 Ru1 C14 101.86(10)
C11 Ru1 C14 81.02(11)
C10 Ru1 C14 68.24(12)
C13 Ru1 C14 37.49(12)
C9 Ru1 C14 38.27(12)
O1 Ru1 C12 112.58(9)
O2 Ru1 C12 170.62(9)
C11 Ru1 C12 37.81(11)
C10 Ru1 C12 69.08(12)
C13 Ru1 C12 38.04(10)
C9 Ru1 C12 82.34(12)
C14 Ru1 C12 68.80(11)
O1 Ru1 Cl1 84.48(6)
O2 Ru1 Cl1 84.48(6)
C11 Ru1 Cl1 128.62(9)
C10 Ru1 Cl1 166.64(9)
C13 Ru1 Cl1 90.47(8)
C9 Ru1 Cl1 145.89(9)
C14 Ru1 Cl1 109.96(9)
C12 Ru1 Cl1 97.76(8)
C1 O1 Ru1 115.21(16)
C11 C12 C13 117.3(3)
C11 C12 C15 121.6(3)
C13 C12 C15 121.1(3)
C11 C12 Ru1 69.53(16)
C13 C12 Ru1 70.31(15)
C15 C12 Ru1 129.4(2)
C7 O2 Ru1 115.24(17)
C12 C11 C10 121.4(3)
C12 C11 Ru1 72.67(16)
C10 C11 Ru1 71.33(17)
C12 C11 H11 118.8
C10 C11 H11 118.8
Ru1 C11 H11 118.8
C14 C13 C12 122.2(3)
C14 C13 Ru1 71.63(17)
C12 C13 Ru1 71.65(15)
C14 C13 H13 118.1
C12 C13 H13 118.1
Ru1 C13 H13 118.1
C10 C9 C14 118.4(3)
C10 C9 C8 120.8(3)
C14 C9 C8 120.7(3)
C10 C9 Ru1 70.62(18)
C14 C9 Ru1 71.08(17)
C8 C9 Ru1 127.5(2)
O1 C1 C2 117.9(3)
O1 C1 C7 116.2(2)
C2 C1 C7 125.9(3)
C9 C10 C11 120.5(3)
C9 C10 Ru1 71.47(17)
C11 C10 Ru1 70.10(16)
C9 C10 H10 119.0
C11 C10 H10 119.0
Ru1 C10 H10 119.0
C3 C2 C1 130.7(3)
C3 C2 H2 114.6
C1 C2 H2 114.6
O2 C7 C6 118.6(3)
O2 C7 C1 115.6(2)
C6 C7 C1 125.8(3)
C5 C4 C3 126.4(3)
C5 C4 H4 116.8
C3 C4 H4 116.8
C13 C14 C9 120.1(3)
C13 C14 Ru1 70.88(16)
C9 C14 Ru1 70.65(17)
C13 C14 H14 119.2
C9 C14 H14 119.2
Ru1 C14 H14 119.2
C4 C3 C2 129.7(3)
C4 C3 H3 115.1
C2 C3 H3 115.1
C16 C15 C12 113.6(3)
C16 C15 C17 109.8(3)
C12 C15 C17 110.4(3)
C16 C15 H15 107.6
C12 C15 H15 107.6
C17 C15 H15 107.6
C9 C8 H8A 109.5
C9 C8 H8B 109.5
H8A C8 H8B 109.5
C9 C8 H8C 109.5
H8A C8 H8C 109.5
H8B C8 H8C 109.5
C5 C6 C7 130.7(3)
C5 C6 H6 114.7
C7 C6 H6 114.7
C4 C5 C6 130.7(3)
C4 C5 H5 114.7
C6 C5 H5 114.7
C15 C16 H16A 109.5
C15 C16 H16B 109.5
H16A C16 H16B 109.5
C15 C16 H16C 109.5
H16A C16 H16C 109.5
H16B C16 H16C 109.5
C15 C17 H17A 109.5
C15 C17 H17B 109.5
H17A C17 H17B 109.5
C15 C17 H17C 109.5
H17A C17 H17C 109.5
H17B C17 H17C 109.5

loop_
_geom_bond_atom_site_label_1
_geom_bond_atom_site_label_2
_geom_bond_distance
Ru1 O1 2.0786(18)
Ru1 O2 2.0790(19)
Ru1 C11 2.144(3)
Ru1 C10 2.160(3)
Ru1 C13 2.167(3)
Ru1 C9 2.171(3)
Ru1 C14 2.177(3)
Ru1 C12 2.185(3)
Ru1 Cl1 2.4093(8)
O1 C1 1.285(3)
C12 C11 1.403(4)
C12 C13 1.418(4)
C12 C15 1.517(4)
O2 C7 1.289(3)
C11 C10 1.422(5)
C11 H11 0.9800
C13 C14 1.396(4)
C13 H13 0.9800
C9 C10 1.407(4)
C9 C14 1.425(4)
C9 C8 1.500(5)
C1 C2 1.403(4)
C1 C7 1.454(4)
C10 H10 0.9800
C2 C3 1.381(4)
C2 H2 0.9300
C7 C6 1.396(4)
C4 C5 1.368(5)
C4 C3 1.380(5)
C4 H4 0.9300
C14 H14 0.9800
C3 H3 0.9300
C15 C16 1.509(5)
C15 C17 1.524(5)
C15 H15 0.9800
C8 H8A 0.9600
C8 H8B 0.9600
C8 H8C 0.9600
C6 C5 1.377(4)
C6 H6 0.9300
C5 H5 0.9300
C16 H16A 0.9600
C16 H16B 0.9600
C16 H16C 0.9600
C17 H17A 0.9600
C17 H17B 0.9600
C17 H17C 0.9600
